data_4505722
loop_
_publ_author_name
'Lee, In Su'
'Shin, Dong Mok'
'Chung, Young Keun'

_publ_section_title
;
 Self-Assembly of Organometallic&#x2212;Organic Hybrid Supramolecular
 Arrays from Ferrocenyl Dipyridines and Aromatic Carboxylic Acids
;
_journal_issue 4
_journal_name_full 'Crystal Growth &amp; Design'
_journal_page_first 521
_journal_paper_doi 10.1021/cg0340695
_journal_volume 3
_journal_year 2003
_chemical_formula_sum 'C54 H64 Fe N2 O6'
_chemical_formula_weight 892.92
_chemical_name_systematic
; 
 ? 
;
_space_group_IT_number 2
_symmetry_space_group_name_Hall '-P 1'
_symmetry_space_group_name_H-M 'P -1'
_atom_sites_solution_hydrogens geom
_atom_sites_solution_primary direct
_atom_sites_solution_secondary difmap
_audit_creation_method SHELXL-97
_cell_angle_alpha 64.011(12)
_cell_angle_beta 76.227(8)
_cell_angle_gamma 74.387(8)
_cell_formula_units_Z 2
_cell_length_a 10.6119(8)
_cell_length_b 16.010(2)
_cell_length_c 16.438(2)
_cell_measurement_temperature 293(2)
_cell_volume 2394.3(5)
_computing_structure_refinement 'SHELXL-97 (Sheldrick, 1997)'
_computing_structure_solution 'SHELXS-97 (Sheldrick, 1990)'
_diffrn_ambient_temperature 293(2)
_diffrn_measured_fraction_theta_full 1.000
_diffrn_measured_fraction_theta_max 1.000
_diffrn_radiation_monochromator graphite
_diffrn_radiation_source 'fine-focus sealed tube'
_diffrn_radiation_type MoK\a
_diffrn_radiation_wavelength 0.71073
_diffrn_reflns_av_R_equivalents 0.0269
_diffrn_reflns_av_sigmaI/netI 0.0831
_diffrn_reflns_limit_h_max 12
_diffrn_reflns_limit_h_min 0
_diffrn_reflns_limit_k_max 19
_diffrn_reflns_limit_k_min -18
_diffrn_reflns_limit_l_max 19
_diffrn_reflns_limit_l_min -18
_diffrn_reflns_number 8917
_diffrn_reflns_theta_full 24.97
_diffrn_reflns_theta_max 24.97
_diffrn_reflns_theta_min 1.55
_exptl_absorpt_coefficient_mu 0.366
_exptl_crystal_density_diffrn 1.239
_exptl_crystal_density_method 'not measured'
_exptl_crystal_F_000 952
_refine_diff_density_max 0.433
_refine_diff_density_min -0.346
_refine_diff_density_rms 0.050
_refine_ls_extinction_method none
_refine_ls_goodness_of_fit_ref 1.002
_refine_ls_hydrogen_treatment mixed
_refine_ls_matrix_type full
_refine_ls_number_parameters 570
_refine_ls_number_reflns 8420
_refine_ls_number_restraints 0
_refine_ls_restrained_S_all 1.002
_refine_ls_R_factor_all 0.1371
_refine_ls_R_factor_gt 0.0574
_refine_ls_shift/su_max 0.004
_refine_ls_shift/su_mean 0.000
_refine_ls_structure_factor_coef Fsqd
_refine_ls_weighting_details 'calc w=1/[\s^2^(Fo^2^)+(0.0509P)^2^+1.5574P] where P=(Fo^2^+2Fc^2^)/3'
_refine_ls_weighting_scheme calc
_refine_ls_wR_factor_gt 0.1174
_refine_ls_wR_factor_ref 0.1429
_reflns_number_gt 4963
_reflns_number_total 8420
_reflns_threshold_expression >2sigma(I)
_cod_data_source_file cg0340695si20030429_013122.cif
_cod_data_source_block is22
_cod_depositor_comments
;
The following automatic conversions were performed:
'_atom_site_symetry_multiplicity' tag replaced with
'_atom_site_symmetry_multiplicity'.

Automatic conversion script
Id: cif_correct_tags 1440 2010-10-19 06:21:57Z saulius 
;
_cod_database_code 4505722

loop_
_symmetry_equiv_pos_as_xyz
'x, y, z'
'-x, -y, -z'

loop_
_atom_site_label
_atom_site_type_symbol
_atom_site_fract_x
_atom_site_fract_y
_atom_site_fract_z
_atom_site_U_iso_or_equiv
_atom_site_adp_type
_atom_site_occupancy
_atom_site_symmetry_multiplicity
_atom_site_calc_flag
_atom_site_refinement_flags
Fe Fe 0.43778(5) 0.75773(4) 0.46258(3) 0.04472(17) Uani 1 1 d .
C1 C 0.2697(4) 0.8049(3) 0.5363(2) 0.0524(10) Uani 1 1 d .
C2 C 0.2395(4) 0.8063(3) 0.4557(3) 0.0613(11) Uani 1 1 d .
H2 H 0.1809 0.7735 0.4537 0.074 Uiso 1 1 calc R
C3 C 0.3131(4) 0.8657(3) 0.3799(3) 0.0665(12) Uani 1 1 d .
H3 H 0.3114 0.8789 0.3191 0.080 Uiso 1 1 calc R
C4 C 0.3897(4) 0.9016(3) 0.4110(3) 0.0622(12) Uani 1 1 d .
H4 H 0.4475 0.9427 0.3746 0.075 Uiso 1 1 calc R
C5 C 0.3634(4) 0.8643(3) 0.5074(3) 0.0538(10) Uani 1 1 d .
H5 H 0.4012 0.8767 0.5456 0.065 Uiso 1 1 calc R
C6 C 0.5184(4) 0.6211(2) 0.5423(2) 0.0464(9) Uani 1 1 d .
C7 C 0.4827(4) 0.6269(3) 0.4610(3) 0.0556(10) Uani 1 1 d .
H7 H 0.4223 0.5958 0.4584 0.067 Uiso 1 1 calc R
C8 C 0.5558(4) 0.6886(3) 0.3853(3) 0.0631(12) Uani 1 1 d .
H8 H 0.5530 0.7040 0.3242 0.076 Uiso 1 1 calc R
C9 C 0.6326(4) 0.7223(3) 0.4176(3) 0.0578(11) Uani 1 1 d .
H9 H 0.6893 0.7644 0.3817 0.069 Uiso 1 1 calc R
C10 C 0.6102(3) 0.6820(3) 0.5136(2) 0.0479(9) Uani 1 1 d .
H10 H 0.6491 0.6934 0.5519 0.057 Uiso 1 1 calc R
C11 C 0.2130(4) 0.7521(3) 0.6300(3) 0.0539(10) Uani 1 1 d .
H11 H 0.1466 0.7203 0.6376 0.065 Uiso 1 1 calc R
C12 C 0.2481(4) 0.7459(3) 0.7042(3) 0.0546(10) Uani 1 1 d .
H12 H 0.3181 0.7747 0.6957 0.066 Uiso 1 1 calc R
C13 C 0.1888(4) 0.6982(3) 0.7990(2) 0.0470(9) Uani 1 1 d .
C14 C 0.2484(4) 0.6886(3) 0.8698(3) 0.0682(12) Uani 1 1 d .
H14 H 0.3269 0.7100 0.8574 0.082 Uiso 1 1 calc R
C15 C 0.1906(4) 0.6473(4) 0.9583(3) 0.0736(13) Uani 1 1 d .
H15 H 0.2328 0.6410 1.0047 0.088 Uiso 1 1 calc R
C16 C 0.0223(4) 0.6244(3) 0.9139(3) 0.0597(11) Uani 1 1 d .
H16 H -0.0560 0.6021 0.9284 0.072 Uiso 1 1 calc R
C17 C 0.0730(4) 0.6642(3) 0.8238(2) 0.0549(10) Uani 1 1 d .
H17 H 0.0293 0.6683 0.7790 0.066 Uiso 1 1 calc R
C18 C 0.4642(4) 0.5651(2) 0.6350(2) 0.0480(9) Uani 1 1 d .
H18 H 0.3973 0.5344 0.6412 0.058 Uiso 1 1 calc R
C19 C 0.5010(4) 0.5539(3) 0.7110(2) 0.0500(9) Uani 1 1 d .
H19 H 0.5656 0.5862 0.7052 0.060 Uiso 1 1 calc R
C20 C 0.4486(4) 0.4948(3) 0.8034(2) 0.0478(9) Uani 1 1 d .
C21 C 0.3409(4) 0.4532(3) 0.8229(3) 0.0626(11) Uani 1 1 d .
H21 H 0.2953 0.4646 0.7761 0.075 Uiso 1 1 calc R
C22 C 0.3005(4) 0.3950(3) 0.9111(3) 0.0694(12) Uani 1 1 d .
H22 H 0.2281 0.3674 0.9220 0.083 Uiso 1 1 calc R
C23 C 0.4611(4) 0.4180(3) 0.9640(3) 0.0632(11) Uani 1 1 d .
H23 H 0.5028 0.4067 1.0126 0.076 Uiso 1 1 calc R
C24 C 0.5077(4) 0.4772(3) 0.8774(3) 0.0590(11) Uani 1 1 d .
H24 H 0.5787 0.5053 0.8688 0.071 Uiso 1 1 calc R
C25 C 0.3462(4) 0.2431(3) 1.2083(3) 0.0546(10) Uani 1 1 d .
C26 C 0.2906(4) 0.1847(2) 1.3034(2) 0.0467(9) Uani 1 1 d .
C27 C 0.1775(4) 0.1492(3) 1.3231(3) 0.0556(10) Uani 1 1 d .
H27 H 0.1351 0.1585 1.2755 0.067 Uiso 1 1 calc R
C28 C 0.1257(4) 0.1001(3) 1.4121(3) 0.0609(11) Uani 1 1 d .
H28 H 0.0494 0.0761 1.4244 0.073 Uiso 1 1 calc R
C29 C 0.1881(4) 0.0868(3) 1.4827(3) 0.0558(10) Uani 1 1 d .
C30 C 0.3018(4) 0.1208(3) 1.4641(3) 0.0588(11) Uani 1 1 d .
H30 H 0.3447 0.1113 1.5115 0.071 Uiso 1 1 calc R
C31 C 0.3523(4) 0.1696(3) 1.3741(3) 0.0555(10) Uani 1 1 d .
H31 H 0.4296 0.1925 1.3616 0.067 Uiso 1 1 calc R
C32 C 0.1873(6) 0.0248(4) 1.6446(3) 0.1040(19) Uani 1 1 d .
H32A H 0.1883 0.0853 1.6443 0.125 Uiso 1 1 calc R
H32B H 0.2776 -0.0093 1.6408 0.125 Uiso 1 1 calc R
C33 C 0.1049(8) -0.0325(5) 1.7328(4) 0.131(2) Uani 1 1 d .
H33A H 0.0899 -0.0864 1.7265 0.157 Uiso 1 1 calc R
H33B H 0.1551 -0.0566 1.7833 0.157 Uiso 1 1 calc R
C34 C -0.0117(8) 0.0176(6) 1.7527(5) 0.161(3) Uani 1 1 d .
H34A H -0.0609 0.0445 1.7013 0.194 Uiso 1 1 calc R
H34B H 0.0026 0.0694 1.7630 0.194 Uiso 1 1 calc R
C35 C -0.0977(9) -0.0487(8) 1.8439(6) 0.195(4) Uani 1 1 d .
H35A H -0.1864 -0.0126 1.8494 0.234 Uiso 1 1 calc R
H35B H -0.1046 -0.1027 1.8339 0.234 Uiso 1 1 calc R
C36 C -0.0524(8) -0.0812(6) 1.9233(5) 0.156(3) Uani 1 1 d .
H36A H -0.0395 -0.0282 1.9323 0.187 Uiso 1 1 calc R
H36B H 0.0330 -0.1223 1.9206 0.187 Uiso 1 1 calc R
C37 C -0.1480(8) -0.1380(6) 2.0083(5) 0.143(3) Uani 1 1 d .
H37A H -0.2356 -0.0989 2.0076 0.172 Uiso 1 1 calc R
H37B H -0.1543 -0.1941 2.0020 0.172 Uiso 1 1 calc R
C38 C -0.1080(9) -0.1646(6) 2.0906(6) 0.182(4) Uani 1 1 d .
H38A H -0.0929 -0.1088 2.0933 0.218 Uiso 1 1 calc R
H38B H -0.0237 -0.2078 2.0924 0.218 Uiso 1 1 calc R
C39 C -0.1972(8) -0.2101(5) 2.1733(5) 0.177(4) Uani 1 1 d .
H39A H -0.1599 -0.2234 2.2265 0.265 Uiso 1 1 calc R
H39B H -0.2084 -0.2681 2.1743 0.265 Uiso 1 1 calc R
H39C H -0.2814 -0.1685 2.1731 0.265 Uiso 1 1 calc R
C40 C 0.0661(4) 0.4914(3) 1.2104(3) 0.0569(11) Uani 1 1 d .
C41 C 0.0137(4) 0.4590(3) 1.3097(2) 0.0497(9) Uani 1 1 d .
C42 C 0.0755(4) 0.3736(3) 1.3700(3) 0.0579(11) Uani 1 1 d .
H42 H 0.1463 0.3370 1.3476 0.069 Uiso 1 1 calc R
C43 C 0.0342(4) 0.3423(3) 1.4619(3) 0.0586(11) Uani 1 1 d .
H43 H 0.0766 0.2846 1.5013 0.070 Uiso 1 1 calc R
C44 C -0.0711(4) 0.3963(3) 1.4968(2) 0.0489(9) Uani 1 1 d .
C45 C -0.1338(4) 0.4819(3) 1.4379(2) 0.0515(10) Uani 1 1 d .
H45 H -0.2036 0.5188 1.4607 0.062 Uiso 1 1 calc R
C46 C -0.0921(4) 0.5123(3) 1.3448(2) 0.0524(10) Uani 1 1 d .
H46 H -0.1355 0.5693 1.3052 0.063 Uiso 1 1 calc R
C47 C -0.1926(4) 0.4172(3) 1.6310(3) 0.0606(11) Uani 1 1 d .
H47A H -0.2787 0.4347 1.6114 0.073 Uiso 1 1 calc R
H47B H -0.1601 0.4746 1.6141 0.073 Uiso 1 1 calc R
C48 C -0.2029(5) 0.3613(3) 1.7332(3) 0.0739(13) Uani 1 1 d .
H48A H -0.1145 0.3340 1.7497 0.089 Uiso 1 1 calc R
H48B H -0.2443 0.4043 1.7632 0.089 Uiso 1 1 calc R
C49 C -0.2792(5) 0.2842(4) 1.7682(3) 0.0881(15) Uani 1 1 d .
H49A H -0.2349 0.2384 1.7419 0.106 Uiso 1 1 calc R
H49B H -0.3663 0.3104 1.7492 0.106 Uiso 1 1 calc R
C50 C -0.2935(6) 0.2340(4) 1.8733(4) 0.110(2) Uani 1 1 d .
H50A H -0.2069 0.1994 1.8902 0.132 Uiso 1 1 calc R
H50B H -0.3201 0.2824 1.8978 0.132 Uiso 1 1 calc R
C51 C -0.3819(8) 0.1712(5) 1.9170(4) 0.143(3) Uani 1 1 d .
H51A H -0.3553 0.1213 1.8946 0.172 Uiso 1 1 calc R
H51B H -0.4694 0.2048 1.9012 0.172 Uiso 1 1 calc R
C52 C -0.3885(10) 0.1263(6) 2.0225(5) 0.195(5) Uani 1 1 d .
H52A H -0.2993 0.0936 2.0345 0.234 Uiso 1 1 calc R
H52B H -0.4069 0.1789 2.0406 0.234 Uiso 1 1 calc R
C53 C -0.4546(13) 0.0764(9) 2.0728(6) 0.273(8) Uani 1 1 d .
H53A H -0.4383 0.0254 2.0526 0.328 Uiso 1 1 calc R
H53B H -0.5436 0.1104 2.0614 0.328 Uiso 1 1 calc R
C54 C -0.4625(8) 0.0289(5) 2.1743(4) 0.169(3) Uani 1 1 d .
H54A H -0.5171 -0.0179 2.1975 0.253 Uiso 1 1 calc R
H54B H -0.5000 0.0751 2.2002 0.253 Uiso 1 1 calc R
H54C H -0.3754 -0.0009 2.1906 0.253 Uiso 1 1 calc R
O1 O 0.2767(3) 0.2561(2) 1.14604(18) 0.0677(8) Uani 1 1 d .
H1 H 0.3071 0.2923 1.0960 0.102 Uiso 1 1 calc R
O2 O 0.4450(3) 0.2743(2) 1.19177(19) 0.0790(9) Uani 1 1 d .
O3 O 0.1285(3) 0.0389(2) 1.5689(2) 0.0821(9) Uani 1 1 d .
O4 O -0.0139(3) 0.5629(2) 1.15792(18) 0.0707(8) Uani 1 1 d .
H4A H 0.0160 0.5744 1.1041 0.106 Uiso 1 1 calc R
O5 O 0.1721(3) 0.4550(2) 1.1819(2) 0.0823(10) Uani 1 1 d .
O6 O -0.1037(3) 0.35888(19) 1.58923(17) 0.0644(8) Uani 1 1 d .
N1 N 0.0786(3) 0.6158(3) 0.9817(2) 0.0635(9) Uani 1 1 d .
N2 N 0.3597(3) 0.3763(2) 0.9814(2) 0.0609(9) Uani 1 1 d .

loop_
_atom_site_aniso_label
_atom_site_aniso_U_11
_atom_site_aniso_U_22
_atom_site_aniso_U_33
_atom_site_aniso_U_23
_atom_site_aniso_U_13
_atom_site_aniso_U_12
Fe 0.0469(3) 0.0475(3) 0.0318(3) -0.0100(2) -0.0022(2) -0.0095(2)
C1 0.047(2) 0.052(2) 0.044(2) -0.0123(18) -0.0050(18) 0.0003(19)
C2 0.055(3) 0.069(3) 0.052(2) -0.015(2) -0.015(2) -0.009(2)
C3 0.070(3) 0.069(3) 0.042(2) -0.007(2) -0.018(2) -0.002(2)
C4 0.073(3) 0.042(2) 0.049(2) -0.0032(19) -0.003(2) -0.006(2)
C5 0.062(3) 0.048(2) 0.046(2) -0.0174(19) -0.0062(19) -0.005(2)
C6 0.050(2) 0.042(2) 0.041(2) -0.0154(17) -0.0028(17) -0.0036(18)
C7 0.066(3) 0.058(3) 0.048(2) -0.024(2) -0.007(2) -0.016(2)
C8 0.078(3) 0.068(3) 0.038(2) -0.024(2) 0.004(2) -0.012(2)
C9 0.049(2) 0.068(3) 0.048(2) -0.022(2) 0.0100(19) -0.015(2)
C10 0.043(2) 0.055(2) 0.045(2) -0.0216(18) -0.0039(17) -0.0056(18)
C11 0.047(2) 0.057(2) 0.048(2) -0.0166(19) 0.0007(18) -0.0082(19)
C12 0.047(2) 0.060(3) 0.053(2) -0.023(2) 0.0017(19) -0.011(2)
C13 0.043(2) 0.049(2) 0.043(2) -0.0184(18) 0.0019(17) -0.0054(18)
C14 0.052(3) 0.094(3) 0.056(3) -0.026(2) 0.000(2) -0.023(2)
C15 0.063(3) 0.111(4) 0.049(3) -0.030(3) -0.007(2) -0.021(3)
C16 0.050(3) 0.072(3) 0.054(3) -0.023(2) 0.006(2) -0.020(2)
C17 0.057(3) 0.064(3) 0.042(2) -0.0211(19) -0.0033(19) -0.011(2)
C18 0.052(2) 0.039(2) 0.046(2) -0.0111(17) -0.0060(18) -0.0083(18)
C19 0.050(2) 0.046(2) 0.046(2) -0.0122(18) -0.0063(18) -0.0083(18)
C20 0.044(2) 0.047(2) 0.041(2) -0.0116(17) -0.0044(17) -0.0025(18)
C21 0.053(3) 0.082(3) 0.044(2) -0.012(2) -0.0113(19) -0.018(2)
C22 0.061(3) 0.081(3) 0.052(3) -0.008(2) -0.004(2) -0.028(2)
C23 0.071(3) 0.075(3) 0.043(2) -0.018(2) -0.012(2) -0.018(2)
C24 0.064(3) 0.064(3) 0.046(2) -0.017(2) -0.009(2) -0.016(2)
C25 0.054(3) 0.058(3) 0.049(2) -0.021(2) -0.003(2) -0.010(2)
C26 0.048(2) 0.044(2) 0.046(2) -0.0165(17) -0.0014(18) -0.0129(18)
C27 0.063(3) 0.051(2) 0.050(2) -0.0126(19) -0.011(2) -0.017(2)
C28 0.059(3) 0.054(3) 0.063(3) -0.015(2) 0.000(2) -0.023(2)
C29 0.066(3) 0.046(2) 0.047(2) -0.0150(19) 0.005(2) -0.016(2)
C30 0.066(3) 0.062(3) 0.046(2) -0.018(2) -0.008(2) -0.015(2)
C31 0.053(3) 0.062(3) 0.052(2) -0.020(2) -0.004(2) -0.019(2)
C32 0.141(5) 0.114(5) 0.046(3) -0.016(3) 0.003(3) -0.049(4)
C33 0.163(7) 0.108(5) 0.088(4) -0.030(4) 0.031(4) -0.030(5)
C34 0.144(7) 0.158(7) 0.121(6) -0.042(5) 0.028(5) 0.003(6)
C35 0.155(8) 0.295(13) 0.112(6) -0.085(8) 0.041(6) -0.054(8)
C36 0.160(7) 0.189(8) 0.090(5) -0.037(5) 0.004(5) -0.040(6)
C37 0.155(7) 0.148(7) 0.087(5) -0.036(5) 0.023(5) -0.021(5)
C38 0.179(9) 0.179(8) 0.116(6) -0.016(6) 0.022(6) -0.035(7)
C39 0.220(9) 0.124(6) 0.101(5) -0.021(4) 0.054(5) -0.008(6)
C40 0.053(3) 0.076(3) 0.052(2) -0.032(2) -0.002(2) -0.022(2)
C41 0.044(2) 0.061(3) 0.050(2) -0.028(2) -0.0019(18) -0.014(2)
C42 0.054(3) 0.061(3) 0.059(3) -0.035(2) -0.002(2) 0.000(2)
C43 0.057(3) 0.055(2) 0.055(2) -0.019(2) -0.007(2) -0.002(2)
C44 0.047(2) 0.052(2) 0.046(2) -0.0199(19) -0.0014(18) -0.0112(19)
C45 0.045(2) 0.055(2) 0.050(2) -0.0241(19) 0.0028(18) -0.0035(19)
C46 0.049(2) 0.052(2) 0.048(2) -0.0155(19) -0.0045(18) -0.0064(19)
C47 0.063(3) 0.067(3) 0.056(2) -0.030(2) -0.004(2) -0.011(2)
C48 0.078(3) 0.094(4) 0.051(3) -0.032(3) -0.005(2) -0.017(3)
C49 0.096(4) 0.100(4) 0.058(3) -0.017(3) -0.001(3) -0.034(3)
C50 0.124(5) 0.100(4) 0.073(4) -0.014(3) 0.002(3) -0.018(4)
C51 0.159(7) 0.123(6) 0.097(5) -0.016(4) 0.020(5) -0.028(5)
C52 0.226(10) 0.130(7) 0.109(6) 0.012(5) 0.079(6) -0.039(6)
C53 0.341(18) 0.254(14) 0.096(7) -0.031(8) 0.025(9) 0.030(12)
C54 0.207(8) 0.147(7) 0.085(5) -0.024(4) 0.030(5) -0.012(6)
O1 0.070(2) 0.081(2) 0.0451(16) -0.0112(15) -0.0065(15) -0.0297(16)
O2 0.062(2) 0.107(3) 0.0579(18) -0.0132(17) 0.0006(15) -0.0434(19)
O3 0.095(2) 0.085(2) 0.0500(18) -0.0113(16) 0.0124(17) -0.0380(19)
O4 0.0612(19) 0.096(2) 0.0423(16) -0.0226(16) 0.0011(14) -0.0115(17)
O5 0.061(2) 0.110(3) 0.066(2) -0.0439(19) 0.0084(16) -0.0016(19)
O6 0.071(2) 0.0607(17) 0.0486(16) -0.0194(14) 0.0035(14) -0.0066(15)
N1 0.052(2) 0.088(3) 0.0431(19) -0.0208(18) 0.0010(16) -0.0177(19)
N2 0.060(2) 0.070(2) 0.0423(19) -0.0154(17) -0.0051(17) -0.0115(19)

loop_
_atom_type_symbol
_atom_type_description
_atom_type_scat_dispersion_real
_atom_type_scat_dispersion_imag
_atom_type_scat_source
C C 0.0033 0.0016 'International Tables Vol C Tables 4.2.6.8 and 6.1.1.4'
H H 0.0000 0.0000 'International Tables Vol C Tables 4.2.6.8 and 6.1.1.4'
Fe Fe 0.3463 0.8444 'International Tables Vol C Tables 4.2.6.8 and 6.1.1.4'
N N 0.0061 0.0033 'International Tables Vol C Tables 4.2.6.8 and 6.1.1.4'
O O 0.0106 0.0060 'International Tables Vol C Tables 4.2.6.8 and 6.1.1.4'

loop_
_geom_angle_atom_site_label_1
_geom_angle_atom_site_label_2
_geom_angle_atom_site_label_3
_geom_angle
C7 Fe C8 40.74(15)
C7 Fe C4 156.95(16)
C8 Fe C4 121.32(16)
C7 Fe C3 121.55(18)
C8 Fe C3 106.46(17)
C4 Fe C3 40.20(16)
C7 Fe C9 68.09(17)
C8 Fe C9 39.90(16)
C4 Fe C9 107.37(17)
C3 Fe C9 122.08(17)
C7 Fe C10 68.32(16)
C8 Fe C10 67.62(16)
C4 Fe C10 123.79(17)
C3 Fe C10 158.60(16)
C9 Fe C10 40.30(14)
C7 Fe C5 160.59(14)
C8 Fe C5 157.93(16)
C4 Fe C5 40.53(15)
C3 Fe C5 67.70(17)
C9 Fe C5 123.69(17)
C10 Fe C5 109.58(16)
C7 Fe C2 107.46(17)
C8 Fe C2 122.50(18)
C4 Fe C2 67.66(18)
C3 Fe C2 40.10(16)
C9 Fe C2 157.67(16)
C10 Fe C2 160.44(14)
C5 Fe C2 67.66(17)
C7 Fe C6 40.99(14)
C8 Fe C6 68.29(15)
C4 Fe C6 160.34(16)
C3 Fe C6 158.61(17)
C9 Fe C6 68.05(15)
C10 Fe C6 40.47(14)
C5 Fe C6 124.84(14)
C2 Fe C6 123.90(16)
C7 Fe C1 123.81(16)
C8 Fe C1 159.31(17)
C4 Fe C1 68.12(16)
C3 Fe C1 67.92(16)
C9 Fe C1 160.00(16)
C10 Fe C1 124.76(14)
C5 Fe C1 40.33(15)
C2 Fe C1 40.51(15)
C6 Fe C1 109.24(14)
C5 C1 C2 106.6(3)
C5 C1 C11 127.5(4)
C2 C1 C11 125.8(4)
C5 C1 Fe 69.0(2)
C2 C1 Fe 69.1(2)
C11 C1 Fe 127.0(3)
C3 C2 C1 108.4(4)
C3 C2 Fe 69.5(2)
C1 C2 Fe 70.4(2)
C4 C3 C2 108.6(4)
C4 C3 Fe 69.9(2)
C2 C3 Fe 70.4(2)
C3 C4 C5 107.8(4)
C3 C4 Fe 69.9(2)
C5 C4 Fe 70.0(2)
C4 C5 C1 108.5(4)
C4 C5 Fe 69.4(2)
C1 C5 Fe 70.7(2)
C10 C6 C7 106.6(3)
C10 C6 C18 128.5(3)
C7 C6 C18 124.9(4)
C10 C6 Fe 69.0(2)
C7 C6 Fe 68.3(2)
C18 C6 Fe 125.8(3)
C8 C7 C6 107.7(4)
C8 C7 Fe 69.8(2)
C6 C7 Fe 70.7(2)
C9 C8 C7 108.6(3)
C9 C8 Fe 70.2(2)
C7 C8 Fe 69.5(2)
C8 C9 C10 108.5(4)
C8 C9 Fe 69.9(2)
C10 C9 Fe 70.0(2)
C9 C10 C6 108.6(3)
C9 C10 Fe 69.7(2)
C6 C10 Fe 70.5(2)
C12 C11 C1 125.4(4)
C11 C12 C13 127.1(4)
C17 C13 C14 116.2(3)
C17 C13 C12 124.4(4)
C14 C13 C12 119.3(4)
C15 C14 C13 119.5(4)
N1 C15 C14 124.1(4)
N1 C16 C17 123.6(4)
C16 C17 C13 120.3(4)
C19 C18 C6 126.2(4)
C18 C19 C20 125.4(4)
C21 C20 C24 116.2(3)
C21 C20 C19 123.5(3)
C24 C20 C19 120.4(4)
C22 C21 C20 120.4(4)
N2 C22 C21 123.2(4)
N2 C23 C24 123.2(4)
C23 C24 C20 119.9(4)
O2 C25 O1 124.2(4)
O2 C25 C26 122.6(4)
O1 C25 C26 113.2(4)
C31 C26 C27 118.6(3)
C31 C26 C25 118.2(4)
C27 C26 C25 123.1(4)
C26 C27 C28 121.2(4)
C27 C28 C29 119.5(4)
O3 C29 C30 124.5(4)
O3 C29 C28 115.5(4)
C30 C29 C28 120.0(4)
C29 C30 C31 119.5(4)
C26 C31 C30 121.2(4)
O3 C32 C33 108.0(5)
C34 C33 C32 113.5(6)
C33 C34 C35 111.0(7)
C36 C35 C34 117.2(8)
C35 C36 C37 113.4(8)
C38 C37 C36 113.8(8)
C37 C38 C39 117.3(9)
O5 C40 O4 124.0(4)
O5 C40 C41 122.5(4)
O4 C40 C41 113.5(4)
C42 C41 C46 118.4(3)
C42 C41 C40 118.8(4)
C46 C41 C40 122.8(4)
C43 C42 C41 121.2(4)
C42 C43 C44 120.2(4)
O6 C44 C45 124.9(3)
O6 C44 C43 115.4(3)
C45 C44 C43 119.7(3)
C44 C45 C46 119.6(3)
C45 C46 C41 121.0(4)
O6 C47 C48 107.5(3)
C49 C48 C47 114.2(4)
C48 C49 C50 111.6(4)
C51 C50 C49 117.8(6)
C50 C51 C52 112.9(7)
C53 C52 C51 126.6(13)
C52 C53 C54 128.9(15)
C29 O3 C32 117.9(4)
C44 O6 C47 118.4(3)
C15 N1 C16 116.4(3)
C23 N2 C22 117.1(3)

loop_
_geom_bond_atom_site_label_1
_geom_bond_atom_site_label_2
_geom_bond_distance
Fe C7 2.030(4)
Fe C8 2.034(4)
Fe C4 2.037(4)
Fe C3 2.038(4)
Fe C9 2.038(4)
Fe C10 2.041(4)
Fe C5 2.044(4)
Fe C2 2.049(4)
Fe C6 2.061(4)
Fe C1 2.066(4)
C1 C5 1.417(5)
C1 C2 1.425(5)
C1 C11 1.463(5)
C2 C3 1.401(5)
C3 C4 1.400(6)
C4 C5 1.414(5)
C6 C10 1.419(5)
C6 C7 1.432(5)
C6 C18 1.455(5)
C7 C8 1.414(5)
C8 C9 1.389(6)
C9 C10 1.405(5)
C11 C12 1.314(5)
C12 C13 1.468(5)
C13 C17 1.379(5)
C13 C14 1.385(5)
C14 C15 1.371(5)
C15 N1 1.323(5)
C16 N1 1.326(5)
C16 C17 1.367(5)
C18 C19 1.320(5)
C19 C20 1.460(5)
C20 C21 1.379(5)
C20 C24 1.387(5)
C21 C22 1.374(5)
C22 N2 1.327(5)
C23 N2 1.325(5)
C23 C24 1.380(5)
C25 O2 1.204(4)
C25 O1 1.313(5)
C25 C26 1.498(5)
C26 C31 1.368(5)
C26 C27 1.375(5)
C27 C28 1.379(5)
C28 C29 1.381(6)
C29 O3 1.370(4)
C29 C30 1.371(5)
C30 C31 1.387(5)
C32 O3 1.427(6)
C32 C33 1.539(7)
C33 C34 1.336(8)
C34 C35 1.638(10)
C35 C36 1.333(10)
C36 C37 1.586(9)
C37 C38 1.364(10)
C38 C39 1.471(9)
C40 O5 1.208(5)
C40 O4 1.317(5)
C40 C41 1.491(5)
C41 C42 1.387(5)
C41 C46 1.389(5)
C42 C43 1.365(5)
C43 C44 1.391(5)
C44 O6 1.361(4)
C44 C45 1.382(5)
C45 C46 1.384(5)
C47 O6 1.419(4)
C47 C48 1.511(5)
C48 C49 1.484(6)
C49 C50 1.543(6)
C50 C51 1.400(8)
C51 C52 1.552(10)
C52 C53 1.122(13)
C53 C54 1.492(10)
